data_2010962
loop_
_publ_author_name
'Kani, Yoshiyuki'
'Ohba, Shigeru'
'Amano, Seiji'
'Ogawa, Noriko'
'Ohtsuka, Masami'
'Chida, Noritaka'

_publ_section_title
(1<i>R</i>,2<i>R</i>,3<i>S</i>,4<i>S</i>)-2-[(2<i>R</i>,3<i>S</i>)-2,3-Dimethyloxiran-2-yl]-3,4-bis(4-methoxybenzyloxy)cyclohexanol
_journal_issue 5
_journal_name_full 'Acta Crystallographica Section C'
_journal_page_first e222
_journal_page_last e222
_journal_paper_doi 10.1107/S0108270100005606
_journal_volume 56
_journal_year 2000
_chemical_formula_moiety 'C26 H34 O6'
_chemical_formula_sum 'C26 H34 O6'
_chemical_formula_weight 442.55
_space_group_IT_number 19
_symmetry_cell_setting orthorhombic
_symmetry_space_group_name_Hall 'P 2ac 2ab'
_symmetry_space_group_name_H-M 'P 21 21 21'
_cell_angle_alpha 90
_cell_angle_beta 90
_cell_angle_gamma 90
_cell_formula_units_Z 4
_cell_length_a 18.060(3)
_cell_length_b 23.477(3)
_cell_length_c 5.736(2)
_cell_measurement_reflns_used 25
_cell_measurement_temperature 296
_cell_measurement_theta_max 15
_cell_measurement_theta_min 10
_cell_volume 2432.0(10)
_computing_cell_refinement 'MSC/AFC Diffractometer Control Software'
_computing_data_collection
;
MSC/AFC Diffractometer Control Software
(Molecular Structure Corporation, 1993)
;
_computing_data_reduction 'TEXSAN (Molecular Structure Corporation, 1999)'
_computing_publication_material TEXSAN
_computing_structure_refinement TEXSAN
_computing_structure_solution 'SIR92 (Altomare et al., 1994)'
_diffrn_measured_fraction_theta_full .9996
_diffrn_measured_fraction_theta_max .9996
_diffrn_measurement_device_type 'Rigaku AFC-5S'
_diffrn_measurement_method \q-2\q
_diffrn_radiation_type MoK\a
_diffrn_radiation_wavelength .71073
_diffrn_reflns_av_R_equivalents 0
_diffrn_reflns_limit_h_max 21
_diffrn_reflns_limit_h_min 0
_diffrn_reflns_limit_k_max 28
_diffrn_reflns_limit_k_min 0
_diffrn_reflns_limit_l_max 7
_diffrn_reflns_limit_l_min 0
_diffrn_reflns_number 2493
_diffrn_reflns_theta_full 25
_diffrn_reflns_theta_max 25
_diffrn_standards_decay_% 0
_diffrn_standards_interval_count 100
_diffrn_standards_number 3
_exptl_absorpt_coefficient_mu .085
_exptl_absorpt_correction_type none
_exptl_crystal_colour colourless
_exptl_crystal_density_diffrn 1.209
_exptl_crystal_density_method 'not measured'
_exptl_crystal_description prism
_exptl_crystal_size_max .6
_exptl_crystal_size_mid .4
_exptl_crystal_size_min .4
_refine_diff_density_max .21
_refine_diff_density_min -.19
_refine_ls_abs_structure_details 'see text, no Friedel pairs'
_refine_ls_extinction_method none
_refine_ls_goodness_of_fit_ref 1.92
_refine_ls_hydrogen_treatment noref
_refine_ls_number_parameters 292
_refine_ls_number_reflns 2493
_refine_ls_R_factor_gt .073
_refine_ls_shift/su_max .010
_refine_ls_structure_factor_coef Fsqd
_refine_ls_weighting_details 'w = 1/[\s^2^(Fo^2^) + {0.05(Fo^2^ + 2Fc^2^)/3}^2^]'
_refine_ls_weighting_scheme calc
_refine_ls_wR_factor_ref .221
_reflns_number_gt 1281
_reflns_number_total 2493
_reflns_threshold_expression 'I > 2\s(I)'
_cod_data_source_file qa0281.cif
_cod_data_source_block I
_cod_original_cell_volume 2431.0(10)
_cod_database_code 2010962
_cod_database_fobs_code 2010962

loop_
_symmetry_equiv_pos_as_xyz
x,y,z
1/2-x,-y,1/2+z
1/2+x,1/2-y,-z
-x,1/2+y,1/2-z

loop_
_atom_site_label
_atom_site_fract_x
_atom_site_fract_y
_atom_site_fract_z
_atom_site_U_iso_or_equiv
_atom_site_adp_type
_atom_site_occupancy
_atom_site_type_symbol
O1 -.9626(3) -.3139(2) -1.1771(7) .094(2) Uani 1.00 O
O2 -.8426(3) -.2499(2) -1.2545(7) .0960(10) Uani 1.00 O
O3 -.9397(2) -.16250(10) -.7384(6) .0650(10) Uani 1.00 O
O4 -.8297(2) .0731(2) -.3631(10) .110(2) Uani 1.00 O
O5 -1.0898(2) -.1989(2) -.6585(7) .0780(10) Uani 1.00 O
O6 -1.3556(3) -.0363(2) -.3550(10) .151(3) Uani 1.00 O
C1 -.9335(4) -.3146(3) -.9450(10) .078(2) Uani 1.00 C
C2 -.9067(3) -.2553(2) -.8673(9) .0600(10) Uani 1.00 C
C3 -.9710(3) -.2142(2) -.8387(10) .0600(10) Uani 1.00 C
C4 -1.0301(3) -.2383(2) -.6780(10) .068(2) Uani 1.00 C
C5 -1.0576(3) -.2938(3) -.7660(10) .087(2) Uani 1.00 C
C6 -.9948(4) -.3375(3) -.7870(10) .091(2) Uani 1.00 C
C7 -.8425(3) -.2344(3) -1.0100(10) .071(2) Uani 1.00 C
C8 -.8526(3) -.1918(3) -1.2000(10) .083(2) Uani 1.00 C
C9 -.7952(4) -.1503(4) -1.2780(10) .122(3) Uani 1.00 C
C10 -.7688(3) -.2426(4) -.8980(10) .118(3) Uani 1.00 C
C11 -.9723(3) -.1107(2) -.8210(10) .081(2) Uani 1.00 C
C12 -.9355(3) -.0630(2) -.6960(10) .076(2) Uani 1.00 C
C13 -.8669(4) -.0438(3) -.7560(10) .093(2) Uani 1.00 C
C14 -.8318(4) .0014(3) -.640(2) .105(3) Uani 1.00 C
C15 -.8666(4) .0281(3) -.4620(10) .088(2) Uani 1.00 C
C16 -.9358(4) .0098(3) -.3930(10) .107(3) Uani 1.00 C
C17 -.9685(4) -.0362(3) -.5080(10) .105(3) Uani 1.00 C
C18 -.8662(5) .1021(3) -.173(2) .126(3) Uani 1.00 C
C19 -1.1092(4) -.1854(3) -.4330(10) .098(2) Uani 1.00 C
C20 -1.1727(4) -.1431(3) -.4240(10) .081(2) Uani 1.00 C
C21 -1.2256(3) -.1431(3) -.5930(10) .093(2) Uani 1.00 C
C22 -1.2874(4) -.1058(3) -.5760(10) .091(2) Uani 1.00 C
C23 -1.2947(4) -.0730(3) -.3890(10) .093(2) Uani 1.00 C
C24 -1.2427(4) -.0730(3) -.2260(10) .104(3) Uani 1.00 C
C25 -1.1814(4) -.1068(3) -.2390(10) .101(3) Uani 1.00 C
C26 -1.4026(5) -.0300(6) -.527(3) .215(6) Uani 1.00 C
H1 -.924 -.289 -1.23 .1263 Uiso 1.00 H
H2 -.8923 -.3405 -.9403 .0938 Uiso 1.00 H
H3 -.8872 -.2607 -.7132 .0724 Uiso 1.00 H
H4 -.9923 -.2058 -.9883 .0725 Uiso 1.00 H
H5 -1.0088 -.2440 -.5263 .0819 Uiso 1.00 H
H6 -1.0944 -.3082 -.6606 .1048 Uiso 1.00 H
H7 -1.0795 -.2882 -.9172 .1048 Uiso 1.00 H
H8 -1.0140 -.3722 -.8523 .1093 Uiso 1.00 H
H9 -.9748 -.3450 -.6353 .1093 Uiso 1.00 H
H10 -.9026 -.1786 -1.2177 .0994 Uiso 1.00 H
H11 -.7484 -.1603 -1.2100 .1461 Uiso 1.00 H
H12 -.7914 -.1513 -1.4444 .1461 Uiso 1.00 H
H13 -.8090 -.1127 -1.2282 .1461 Uiso 1.00 H
H14 -.7548 -.2819 -.9086 .1411 Uiso 1.00 H
H15 -.7326 -.2196 -.9765 .1411 Uiso 1.00 H
H16 -.7716 -.2315 -.7373 .1411 Uiso 1.00 H
H17 -.9646 -.1070 -.9858 .0977 Uiso 1.00 H
H18 -1.0244 -.1105 -.7883 .0977 Uiso 1.00 H
H19 -.8415 -.0620 -.8830 .1116 Uiso 1.00 H
H20 -.7831 .0133 -.6861 .1254 Uiso 1.00 H
H21 -.9612 .0284 -.2675 .1280 Uiso 1.00 H
H22 -1.0157 -.0498 -.4547 .1258 Uiso 1.00 H
H23 -.8353 .1326 -.1182 .1515 Uiso 1.00 H
H24 -.9125 .1174 -.2263 .1515 Uiso 1.00 H
H25 -.8750 .0758 -.0481 .1515 Uiso 1.00 H
H26 -1.1238 -.2196 -.3539 .1176 Uiso 1.00 H
H27 -1.0670 -.1691 -.3563 .1176 Uiso 1.00 H
H28 -1.2211 -.1682 -.7244 .1115 Uiso 1.00 H
H29 -1.3235 -.1043 -.6987 .1087 Uiso 1.00 H
H30 -1.2484 -.0482 -.0940 .1250 Uiso 1.00 H
H31 -1.1446 -.1052 -.1182 .1215 Uiso 1.00 H
H32 -1.4410 -.0041 -.4810 .2581 Uiso 1.00 H
H33 -1.3772 -.0151 -.6608 .2581 Uiso 1.00 H
H34 -1.4240 -.0663 -.5655 .2581 Uiso 1.00 H

loop_
_atom_site_aniso_label
_atom_site_aniso_U_11
_atom_site_aniso_U_22
_atom_site_aniso_U_33
_atom_site_aniso_U_12
_atom_site_aniso_U_13
_atom_site_aniso_U_23
O1 .123(4) .094(3) .064(3) -.006(3) -.037(3) -.009(3)
O2 .118(3) .106(3) .063(2) .007(3) .010(3) -.013(3)
O3 .067(2) .065(2) .065(2) .010(2) -.011(2) -.012(2)
O4 .099(3) .092(3) .140(5) -.013(3) -.012(3) -.034(3)
O5 .064(2) .105(3) .066(2) .016(2) -.002(2) .004(2)
O6 .103(4) .146(5) .203(7) .037(3) .015(4) .039(5)
C1 .100(4) .071(3) .063(3) .011(3) -.024(3) -.016(3)
C2 .077(3) .061(3) .044(3) .016(2) -.012(3) -.001(3)
C3 .059(3) .066(3) .056(3) .001(2) -.013(2) .003(3)
C4 .068(3) .079(3) .058(3) .002(2) -.005(3) .014(3)
C5 .094(4) .082(3) .086(4) -.024(3) -.009(5) .012(4)
C6 .115(4) .077(4) .081(5) -.008(3) -.018(4) .017(4)
C7 .066(3) .083(4) .063(2) .021(3) -.006(2) -.006(2)
C8 .086(4) .105(3) .058(4) .024(3) .005(4) .002(3)
C9 .105(5) .160(7) .100(6) -.022(4) .045(5) .022(6)
C10 .068(4) .180(7) .104(6) .021(5) -.018(4) .031(6)
C11 .093(4) .064(3) .088(5) .011(3) -.027(4) .001(3)
C12 .076(3) .053(3) .099(5) .015(3) -.013(3) .003(3)
C13 .081(4) .097(5) .101(5) .006(3) .019(4) -.027(4)
C14 .077(4) .106(5) .131(7) -.009(4) .018(4) -.033(4)
C15 .089(4) .068(4) .108(5) .012(3) -.013(3) -.002(3)
C16 .102(4) .114(5) .104(6) -.014(4) .031(5) -.051(5)
C17 .087(5) .112(5) .115(6) -.014(4) .021(4) -.041(4)
C18 .147(7) .108(6) .123(7) .009(5) -.026(5) -.047(5)
C19 .093(5) .130(6) .072(3) .037(4) .016(4) .010(4)
C20 .071(4) .107(5) .066(4) -.001(3) .012(3) .017(3)
C21 .084(4) .119(5) .076(4) .013(3) -.008(3) -.009(5)
C22 .081(4) .111(6) .080(5) .009(3) -.027(4) .004(4)
C23 .092(4) .100(5) .088(5) -.012(3) .011(4) .003(4)
C24 .105(5) .118(6) .090(5) .009(4) .001(4) -.031(5)
C25 .093(5) .134(6) .077(5) .006(4) -.010(5) -.020(4)
C26 .137(8) .270(10) .240(10) .092(9) -.043(8) .010(10)

loop_
_atom_type_symbol
_atom_type_description
_atom_type_scat_dispersion_real
_atom_type_scat_dispersion_imag
_atom_type_scat_source
C C .003 .002
;International Tables for Crystallography
(1992, Vol. C)
;
H H .000 .000
;International Tables for Crystallography
(1992, Vol. C)
;
O O .011 .006
;International Tables for Crystallography
(1992, Vol. C)
;

loop_
_geom_angle_atom_site_label_1
_geom_angle_atom_site_label_2
_geom_angle_atom_site_label_3
_geom_angle
_geom_angle_publ_flag
C1 O1 H1 90 no
C7 O2 C8 62.7(5) yes
C3 O3 C11 114.7(5) no
C15 O4 C18 117.0(8) no
C4 O5 C19 114.6(6) no
C23 O6 C26 118.0(10) no
O1 C1 C2 112.0(7) no
O1 C1 C6 106.8(7) no
O1 C1 H2 108.7 no
C2 C1 C6 111.9(7) no
C2 C1 H2 108.7 no
C6 C1 H2 108.7 no
C1 C2 C3 111.5(6) no
C1 C2 C7 112.3(7) no
C1 C2 H3 105.3 no
C3 C2 C7 116.1(6) no
C3 C2 H3 105.3 no
C7 C2 H3 105.3 no
O3 C3 C2 106.0(5) no
O3 C3 C4 110.1(6) no
O3 C3 H4 109.8 no
C2 C3 C4 111.4(6) no
C2 C3 H4 109.8 no
C4 C3 H4 109.8 no
O5 C4 C3 109.7(6) no
O5 C4 C5 110.1(6) no
O5 C4 H5 108.7 no
C3 C4 C5 110.8(7) no
C3 C4 H5 108.7 no
C5 C4 H5 108.7 no
C4 C5 C6 111.5(7) no
C4 C5 H6 109.0 no
C4 C5 H7 109.0 no
C6 C5 H6 109.0 no
C6 C5 H7 109.0 no
H6 C5 H7 109.5 no
C1 C6 C5 110.3(7) no
C1 C6 H8 109.3 no
C1 C6 H9 109.3 no
C5 C6 H8 109.3 no
C5 C6 H9 109.3 no
H8 C6 H9 109.5 no
O2 C7 C2 116.4(7) no
O2 C7 C8 57.5(5) no
O2 C7 C10 112.7(8) no
C2 C7 C8 121.7(7) no
C2 C7 C10 114.2(7) no
C8 C7 C10 120.8(9) no
O2 C8 C7 59.8(5) no
O2 C8 C9 118.5(7) no
O2 C8 H10 114.2 no
C7 C8 C9 124.9(8) no
C7 C8 H10 114.2 no
C9 C8 H10 114.2 no
C8 C9 H11 109.5 no
C8 C9 H12 109.5 no
C8 C9 H13 109.5 no
H11 C9 H12 109.5 no
H11 C9 H13 109 no
H12 C9 H13 109 no
C7 C10 H14 109.5 no
C7 C10 H15 109.5 no
C7 C10 H16 109.5 no
H14 C10 H15 109.5 no
H14 C10 H16 109 no
H15 C10 H16 109 no
O3 C11 C12 107.3(6) no
O3 C11 H17 110.0 no
O3 C11 H18 110.0 no
C12 C11 H17 110.0 no
C12 C11 H18 110.0 no
H17 C11 H18 109.5 no
C11 C12 C13 122.4(9) no
C11 C12 C17 121.7(9) no
C13 C12 C17 115.9(9) no
C12 C13 C14 122.8(9) no
C12 C13 H19 118.6 no
C14 C13 H19 118.6 no
C13 C14 C15 119.9(9) no
C13 C14 H20 120 no
C15 C14 H20 120 no
O4 C15 C14 116.3(9) no
O4 C15 C16 124.1(10) no
C14 C15 C16 119.6(10) no
C15 C16 C17 119.2(9) no
C15 C16 H21 120.4 no
C17 C16 H21 120.4 no
C12 C17 C16 122.6(9) no
C12 C17 H22 118.7 no
C16 C17 H22 118.7 no
O4 C18 H23 109 no
O4 C18 H24 109 no
O4 C18 H25 109.5 no
H23 C18 H24 109.5 no
H23 C18 H25 109 no
H24 C18 H25 109 no
O5 C19 C20 112.1(8) no
O5 C19 H26 108.8 no
O5 C19 H27 108.8 no
C20 C19 H26 108.8 no
C20 C19 H27 108.8 no
H26 C19 H27 109.5 no
C19 C20 C21 120.3(9) no
C19 C20 C25 121.4(9) no
C21 C20 C25 118.2(9) no
C20 C21 C22 120.1(9) no
C20 C21 H28 120.0 no
C22 C21 H28 120.0 no
C21 C22 C23 119.4(9) no
C21 C22 H29 120 no
C23 C22 H29 120 no
O6 C23 C22 122.0(10) no
O6 C23 C24 117.0(10) no
C22 C23 C24 120.0(10) no
C23 C24 C25 122.0(10) no
C23 C24 H30 118 no
C25 C24 H30 118 no
C20 C25 C24 119.7(10) no
C20 C25 H31 120 no
C24 C25 H31 120 no
O6 C26 H32 109 no
O6 C26 H33 109 no
O6 C26 H34 109 no
H32 C26 H33 109 no
H32 C26 H34 109 no
H33 C26 H34 109 no

loop_
_geom_bond_atom_site_label_1
_geom_bond_atom_site_label_2
_geom_bond_site_symmetry_1
_geom_bond_site_symmetry_2
_geom_bond_distance
_geom_bond_publ_flag
O1 C1 . . 1.429(10) yes
O1 H1 . . .960 no
O2 C7 . . 1.450(10) yes
O2 C8 . . 1.411(10) yes
O3 C3 . . 1.457(8) yes
O3 C11 . . 1.431(8) no
O4 C15 . . 1.370(10) no
O4 C18 . . 1.450(10) no
O5 C4 . . 1.424(8) yes
O5 C19 . . 1.380(10) no
O6 C23 . . 1.410(10) no
O6 C26 . . 1.31(2) no
C1 C2 . . 1.540(10) no
C1 C6 . . 1.530(10) no
C1 H2 . . .960 no
C2 C3 . . 1.521(10) no
C2 C7 . . 1.500(10) no
C2 H3 . . .960 no
C3 C4 . . 1.519(10) no
C3 H4 . . .960 no
C4 C5 . . 1.480(10) no
C4 H5 . . .960 no
C5 C6 . . 1.530(10) no
C5 H6 . . .960 no
C5 H7 . . .960 no
C6 H8 . . .960 no
C6 H9 . . .960 no
C7 C8 . . 1.490(10) yes
C7 C10 . . 1.490(10) no
C8 C9 . . 1.490(10) no
C8 H10 . . .960 no
C9 H11 . . .960 no
C9 H12 . . .960 no
C9 H13 . . .960 no
C10 H14 . . .960 no
C10 H15 . . .960 no
C10 H16 . . .960 no
C11 C12 . . 1.480(10) no
C11 H17 . . .960 no
C11 H18 . . .960 no
C12 C13 . . 1.360(10) no
C12 C17 . . 1.380(10) no
C13 C14 . . 1.410(10) no
C13 H19 . . .960 no
C14 C15 . . 1.350(10) no
C14 H20 . . .960 no
C15 C16 . . 1.380(10) no
C16 C17 . . 1.400(10) no
C16 H21 . . .960 no
C17 H22 . . .960 no
C18 H23 . . .960 no
C18 H24 . . .960 no
C18 H25 . . .960 no
C19 C20 . . 1.520(10) no
C19 H26 . . .960 no
C19 H27 . . .960 no
C20 C21 . . 1.360(10) no
C20 C25 . . 1.370(10) no
C21 C22 . . 1.420(10) no
C21 H28 . . .960 no
C22 C23 . . 1.330(10) no
C22 H29 . . .960 no
C23 C24 . . 1.330(10) no
C24 C25 . . 1.360(10) no
C24 H30 . . .960 no
C25 H31 . . .960 no
C26 H32 . . .960 no
C26 H33 . . .960 no
C26 H34 . . .960 no

loop_
_geom_contact_atom_site_label_1
_geom_contact_atom_site_label_2
_geom_contact_distance
_geom_contact_site_symmetry_2
O1 C4 3.590(9) 1_554
O1 C6 3.590(10) 1_554
O2 C21 3.400(10) 3_543
O3 C8 3.534(10) 1_556
C4 H1 3.40(10) 1_556

loop_
_geom_hbond_atom_site_label_D
_geom_hbond_atom_site_label_H
_geom_hbond_atom_site_label_A
_geom_hbond_distance_DH
_geom_hbond_distance_HA
_geom_hbond_distance_DA
_geom_hbond_angle_DHA
_geom_hbond_publ_flag
O1 H1 O2 .96 1.73 2.673(9) 166 yes

loop_
_cod_related_entry_id
_cod_related_entry_database
_cod_related_entry_code
1 ChemSpider 21182516
